data_4321611
loop_
_publ_author_name
'Thomas M. Klap\"otke'
'Burkhard Krumm'
'Peter Mayer'
'Oliver P. Ruscitti'

_publ_contact_author_address
;
Department of Chemistry
Ludwig-Maximilians-University
Butenandtstr. 5-13 (Haus D)
D-81377 Munich, Germany
;
_publ_contact_author_email tmk@cup.uni-muenchen.de
_publ_contact_author_fax '+49 89 2180 7492'
_publ_contact_author_name 'Prof. Thomas M. Klapoetke'
_publ_contact_author_phone '+49 89 2180 7491'
_publ_section_title
;
 First Synthesis and Structures of Aryltellurium(IV) Diazides
;
_journal_name_full 'Inorganic Chemistry'
_journal_page_first 5426
_journal_page_last 5427
_journal_paper_doi 10.1021/ic000810b
_journal_volume 39
_journal_year 2000
_chemical_formula_moiety 'Te F10 N6 C12'
_chemical_formula_sum 'C12 F10 N6 Te'
_chemical_formula_weight 545.75
_chemical_name_common Te(N3)2(C6F5)2
_space_group_IT_number 14
_symmetry_cell_setting monoclinic
_symmetry_Int_Tables_number 14
_symmetry_space_group_name_Hall '-P 2ybc'
_symmetry_space_group_name_H-M 'P 1 21/c 1'
_atom_sites_solution_hydrogens geom
_atom_sites_solution_primary direct
_atom_sites_solution_secondary difmap
_audit_block_code Te_(N3)2_(C6F5)2_e061_klapoetke
_audit_creation_date 08-Mar-00
_audit_creation_method 'form98_1/compatible with shelxl97-2'
_cell_angle_alpha 90
_cell_angle_beta 113.348(9)
_cell_angle_gamma 90
_cell_formula_units_Z 4
_cell_length_a 15.3104(13)
_cell_length_b 6.1035(3)
_cell_length_c 18.0152(13)
_cell_measurement_reflns_used 5000
_cell_measurement_temperature 200(3)
_cell_measurement_theta_max 25.9
_cell_measurement_theta_min 2.3
_cell_volume 1545.6(2)
_computing_cell_refinement 'Stoe IPDS software (Darmstadt, Germany)'
_computing_data_collection 'Stoe IPDS software (Darmstadt, Germany)'
_computing_data_reduction 'Stoe IPDS software (Darmstadt, Germany)'
_computing_molecular_graphics
;ORTEP (M. N. Burnett, C. K. Johnson, ORTEP-III: Oak Ridge Thermal Ellipsoid
 Plot Program for Crystal Structure Illustrations, Oak Ridge National
 Laboratory Report ORNL-6895, 1996). Windows version (L. J. Farrugia, Univ.
 Glasgow) used --- SCHAKAL (E. Keller, University of  Freiburg (Breisgau),
 Germany, 1995).
;
_computing_publication_material
;PLATON (A. L. Spek, Acta Crystallogr, Sect. A, 1990, 46, C34, 1995 version).
--- T.B.Cohen, Pure Appl. Chem. 1996,68,2339-2359 (atomic masses).
;
_computing_structure_refinement 'SHELXL-97 (G. M. Sheldrick. University of G\"ottingen, 97-2 version)'
_computing_structure_solution 'SIR97 (Cascarano et al.,Acta Crystallogr., Sect A, 1996, C79)'
_diffrn_ambient_temperature 200(3)
_diffrn_measured_fraction_theta_full 0.957
_diffrn_measured_fraction_theta_max 0.957
_diffrn_measurement_device 'image-plate area detector'
_diffrn_measurement_device_type 'Stoe IPDS'
_diffrn_measurement_method 'area detection'
_diffrn_radiation_collimation '0.5 mm collimator'
_diffrn_radiation_monochromator graphite
_diffrn_radiation_source 'fine-focus sealed tube'
_diffrn_radiation_type MoK\a
_diffrn_radiation_wavelength 0.71073
_diffrn_reflns_av_R_equivalents 0.0309
_diffrn_reflns_av_sigmaI/netI 0.0336
_diffrn_reflns_limit_h_max 18
_diffrn_reflns_limit_h_min -11
_diffrn_reflns_limit_k_max 7
_diffrn_reflns_limit_k_min -7
_diffrn_reflns_limit_l_max 22
_diffrn_reflns_limit_l_min -22
_diffrn_reflns_number 6923
_diffrn_reflns_theta_full 25.86
_diffrn_reflns_theta_max 25.86
_diffrn_reflns_theta_min 2.31
_diffrn_source_current 50_mA
_diffrn_source_power 2.75_kW
_diffrn_source_type 'Spellman DF4 Series'
_diffrn_source_voltage 55_kV
_exptl_absorpt_coefficient_mu 2.052
_exptl_absorpt_correction_T_max 0.9092
_exptl_absorpt_correction_T_min 0.8058
_exptl_absorpt_correction_type numerical
_exptl_absorpt_process_details 'XRed, rev. 1.09, Stoe (Darmstadt, Germany)'
_exptl_crystal_colour colourless
_exptl_crystal_density_diffrn 2.3454(3)
_exptl_crystal_density_method 'not measured'
_exptl_crystal_description irregular
_exptl_crystal_F_000 1024
_exptl_crystal_size_max 0.25
_exptl_crystal_size_mid 0.15
_exptl_crystal_size_min 0.06
_refine_diff_density_max 0.329
_refine_diff_density_min -0.372
_refine_diff_density_rms 0.076
_refine_ls_extinction_method none
_refine_ls_goodness_of_fit_ref 0.892
_refine_ls_hydrogen_treatment none
_refine_ls_matrix_type full
_refine_ls_number_parameters 262
_refine_ls_number_reflns 2868
_refine_ls_number_restraints 0
_refine_ls_restrained_S_all 0.892
_refine_ls_R_factor_all 0.0361
_refine_ls_R_factor_gt 0.0204
_refine_ls_shift/su_max 0.001
_refine_ls_shift/su_mean 0.000
_refine_ls_structure_factor_coef Fsqd
_refine_ls_weighting_scheme calc
_refine_ls_wR_factor_gt 0.0417
_refine_ls_wR_factor_ref 0.0444
_reflns_number_gt 2060
_reflns_number_total 2868
_reflns_threshold_expression >2sigma(I)
_cod_data_source_file ic000810b_1.cif
_cod_data_source_block e061
_cod_original_cell_volume 1545.61(19)
_cod_original_sg_symbol_H-M 'P 21/c'
_cod_database_code 4321611

loop_
_symmetry_equiv_pos_as_xyz
'x, y, z'
'-x, y+1/2, -z+1/2'
'-x, -y, -z'
'x, -y-1/2, z-1/2'

loop_
_atom_site_label
_atom_site_type_symbol
_atom_site_fract_x
_atom_site_fract_y
_atom_site_fract_z
_atom_site_U_iso_or_equiv
_atom_site_adp_type
_atom_site_occupancy
_atom_site_symmetry_multiplicity
_atom_site_calc_flag
_atom_site_refinement_flags
_atom_site_disorder_assembly
_atom_site_disorder_group
Te Te 0.313833(12) 0.00280(4) 0.216243(9) 0.01547(6) Uani 1 1 d . . .
N1 N 0.36706(19) -0.2920(4) 0.29179(13) 0.0227(6) Uani 1 1 d . . .
N2 N 0.41548(19) -0.4201(4) 0.27363(13) 0.0192(5) Uani 1 1 d . . .
N3 N 0.4590(2) -0.5543(4) 0.25993(16) 0.0302(7) Uani 1 1 d . . .
N4 N 0.22999(19) 0.2937(4) 0.16107(14) 0.0230(6) Uani 1 1 d . . .
N5 N 0.2588(2) 0.4012(4) 0.11861(14) 0.0250(6) Uani 1 1 d . . .
N6 N 0.2812(3) 0.5132(7) 0.0783(2) 0.0538(9) Uani 1 1 d . . .
C11 C 0.1798(2) -0.1478(5) 0.18245(16) 0.0188(6) Uani 1 1 d . . .
C21 C 0.1448(2) -0.2429(5) 0.23537(16) 0.0194(6) Uani 1 1 d . . .
C31 C 0.0589(3) -0.3461(5) 0.20777(19) 0.0271(7) Uani 1 1 d . . .
C41 C 0.0034(2) -0.3588(5) 0.1257(2) 0.0293(7) Uani 1 1 d . . .
C51 C 0.0368(2) -0.2626(5) 0.07228(17) 0.0272(7) Uani 1 1 d . . .
C61 C 0.1230(2) -0.1616(5) 0.10058(16) 0.0216(6) Uani 1 1 d . . .
F21 F 0.19486(14) -0.2324(3) 0.31528(9) 0.0268(4) Uani 1 1 d . . .
F31 F 0.02572(15) -0.4328(3) 0.25978(12) 0.0382(5) Uani 1 1 d . . .
F41 F -0.07909(15) -0.4631(4) 0.09890(13) 0.0462(6) Uani 1 1 d . . .
F51 F -0.01653(15) -0.2722(3) -0.00767(10) 0.0411(5) Uani 1 1 d . . .
F61 F 0.15536(14) -0.0767(3) 0.04737(9) 0.0299(4) Uani 1 1 d . . .
C12 C 0.3285(2) 0.1446(5) 0.32710(15) 0.0175(6) Uani 1 1 d . . .
C22 C 0.4192(2) 0.1559(5) 0.38794(16) 0.0217(6) Uani 1 1 d . . .
C32 C 0.4338(3) 0.2521(6) 0.46106(16) 0.0274(7) Uani 1 1 d . . .
C42 C 0.3590(3) 0.3364(5) 0.47490(17) 0.0305(8) Uani 1 1 d . . .
C52 C 0.2681(3) 0.3298(5) 0.41497(18) 0.0282(7) Uani 1 1 d . . .
C62 C 0.2549(2) 0.2353(5) 0.34192(17) 0.0229(6) Uani 1 1 d . . .
F22 F 0.49364(13) 0.0753(3) 0.37665(10) 0.0274(4) Uani 1 1 d . . .
F32 F 0.52214(15) 0.2611(3) 0.51876(10) 0.0382(5) Uani 1 1 d . . .
F42 F 0.37402(19) 0.4297(3) 0.54615(11) 0.0477(6) Uani 1 1 d . . .
F52 F 0.19562(18) 0.4149(4) 0.42777(12) 0.0436(5) Uani 1 1 d . . .
F62 F 0.16531(13) 0.2289(3) 0.28544(10) 0.0286(4) Uani 1 1 d . . .

loop_
_atom_site_aniso_label
_atom_site_aniso_U_11
_atom_site_aniso_U_22
_atom_site_aniso_U_33
_atom_site_aniso_U_23
_atom_site_aniso_U_13
_atom_site_aniso_U_12
Te 0.01585(9) 0.01448(9) 0.01776(8) 0.00100(9) 0.00846(6) 0.00131(10)
N1 0.0296(15) 0.0189(14) 0.0237(12) 0.0045(10) 0.0149(11) 0.0062(11)
N2 0.0170(13) 0.0178(12) 0.0226(11) 0.0031(9) 0.0074(10) -0.0029(11)
N3 0.0322(17) 0.0204(18) 0.0464(16) 0.0069(11) 0.0244(13) 0.0104(12)
N4 0.0223(14) 0.0184(14) 0.0298(12) 0.0061(10) 0.0119(11) 0.0032(11)
N5 0.0248(15) 0.0203(13) 0.0287(13) 0.0023(12) 0.0092(11) 0.0069(12)
N6 0.062(2) 0.049(2) 0.0654(19) 0.0374(19) 0.0409(18) 0.020(2)
C11 0.0167(15) 0.0130(15) 0.0257(14) 0.0003(11) 0.0073(11) 0.0006(11)
C21 0.0188(16) 0.0156(15) 0.0251(14) 0.0002(12) 0.0101(11) 0.0023(12)
C31 0.0307(19) 0.0156(15) 0.0433(17) 0.0031(13) 0.0233(14) 0.0027(13)
C41 0.0156(17) 0.0217(18) 0.0489(19) -0.0051(14) 0.0110(14) -0.0013(13)
C51 0.0226(17) 0.0211(17) 0.0271(15) -0.0045(13) -0.0018(12) 0.0073(13)
C61 0.0265(18) 0.0153(15) 0.0238(14) 0.0013(12) 0.0106(12) 0.0049(13)
F21 0.0289(12) 0.0304(11) 0.0227(8) 0.0047(8) 0.0121(8) -0.0003(9)
F31 0.0316(12) 0.0330(12) 0.0615(12) 0.0077(9) 0.0306(10) -0.0021(8)
F41 0.0205(10) 0.0391(15) 0.0722(14) -0.0110(11) 0.0113(9) -0.0097(9)
F51 0.0358(15) 0.0348(11) 0.0332(10) -0.0073(9) -0.0071(9) 0.0040(9)
F61 0.0389(12) 0.0303(10) 0.0217(8) 0.0033(7) 0.0132(7) 0.0014(8)
C12 0.0234(16) 0.0141(15) 0.0165(12) -0.0013(10) 0.0095(11) -0.0023(12)
C22 0.0271(17) 0.0156(15) 0.0246(14) 0.0047(12) 0.0125(12) -0.0013(13)
C32 0.036(2) 0.0212(17) 0.0202(14) 0.0026(12) 0.0055(13) -0.0099(15)
C42 0.052(2) 0.0221(17) 0.0235(14) -0.0033(13) 0.0218(15) -0.0104(16)
C52 0.041(2) 0.0195(16) 0.0363(16) -0.0030(13) 0.0284(15) -0.0044(15)
C62 0.0271(18) 0.0182(16) 0.0271(14) 0.0002(12) 0.0147(13) -0.0032(13)
F22 0.0206(10) 0.0276(10) 0.0315(9) 0.0046(7) 0.0078(7) 0.0027(7)
F32 0.0419(14) 0.0349(11) 0.0234(9) 0.0015(8) -0.0023(8) -0.0114(10)
F42 0.0815(19) 0.0426(14) 0.0272(9) -0.0165(8) 0.0304(10) -0.0158(11)
F52 0.0599(16) 0.0389(12) 0.0513(11) -0.0101(9) 0.0424(11) 0.0026(10)
F62 0.0219(11) 0.0300(11) 0.0365(10) -0.0030(8) 0.0145(8) 0.0047(8)

loop_
_atom_type_symbol
_atom_type_description
_atom_type_scat_dispersion_real
_atom_type_scat_dispersion_imag
_atom_type_scat_source
C C 0.0033 0.0016 'International Tables Vol C Tables 4.2.6.8 and 6.1.1.4'
N N 0.0061 0.0033 'International Tables Vol C Tables 4.2.6.8 and 6.1.1.4'
F F 0.0171 0.0103 'International Tables Vol C Tables 4.2.6.8 and 6.1.1.4'
Te Te -0.5308 1.6751 'International Tables Vol C Tables 4.2.6.8 and 6.1.1.4'

loop_
_exptl_crystal_face_index_h
_exptl_crystal_face_index_k
_exptl_crystal_face_index_l
_exptl_crystal_face_perp_dist
0 0 1 0.0320
0 0 -1 0.0210
8 0 -5 0.0400
-8 0 5 0.0550
-7 -5 -4 0.0740
-5 3 7 0.0860
1 1 0 0.1300
0 -1 6 0.0490
-2 -3 -9 0.0660
1 -2 -2 0.0950
3 0 4 0.0380

loop_
_geom_angle_atom_site_label_1
_geom_angle_atom_site_label_2
_geom_angle_atom_site_label_3
_geom_angle
_geom_angle_site_symmetry_1
_geom_angle_site_symmetry_3
_geom_angle_publ_flag
C12 Te C11 100.29(11) . . ?
C12 Te N4 85.41(10) . . ?
C11 Te N4 83.90(10) . . ?
C12 Te N1 82.86(10) . . ?
C11 Te N1 84.37(10) . . ?
N4 Te N1 161.65(9) . . ?
N2 N1 Te 118.46(18) . . ?
N3 N2 N1 174.2(3) . . ?
N5 N4 Te 115.5(2) . . ?
N6 N5 N4 175.2(3) . . ?
C61 C11 C21 117.0(3) . . ?
C61 C11 Te 117.6(2) . . ?
C21 C11 Te 125.4(2) . . ?
F21 C21 C31 118.2(3) . . ?
F21 C21 C11 120.4(3) . . ?
C31 C21 C11 121.4(3) . . ?
F31 C31 C21 120.4(3) . . ?
F31 C31 C41 118.8(3) . . ?
C21 C31 C41 120.7(3) . . ?
F41 C41 C31 120.7(3) . . ?
F41 C41 C51 120.7(3) . . ?
C31 C41 C51 118.6(3) . . ?
F51 C51 C61 120.5(3) . . ?
F51 C51 C41 119.4(3) . . ?
C61 C51 C41 120.1(3) . . ?
F61 C61 C51 119.0(3) . . ?
F61 C61 C11 118.8(3) . . ?
C51 C61 C11 122.2(3) . . ?
C62 C12 C22 117.9(3) . . ?
C62 C12 Te 124.3(2) . . ?
C22 C12 Te 117.8(2) . . ?
F22 C22 C32 118.7(3) . . ?
F22 C22 C12 120.7(2) . . ?
C32 C22 C12 120.6(3) . . ?
F32 C32 C42 120.3(3) . . ?
F32 C32 C22 119.4(3) . . ?
C42 C32 C22 120.3(3) . . ?
F42 C42 C32 119.9(3) . . ?
F42 C42 C52 119.9(3) . . ?
C32 C42 C52 120.3(3) . . ?
F52 C52 C62 121.0(3) . . ?
F52 C52 C42 120.4(3) . . ?
C62 C52 C42 118.7(3) . . ?
F62 C62 C12 120.7(2) . . ?
F62 C62 C52 117.1(3) . . ?
C12 C62 C52 122.2(3) . . ?

loop_
_geom_bond_atom_site_label_1
_geom_bond_atom_site_label_2
_geom_bond_distance
_geom_bond_site_symmetry_2
_geom_bond_publ_flag
Te C12 2.106(3) . ?
Te C11 2.106(3) . ?
Te N4 2.185(2) . ?
Te N1 2.208(2) . ?
N1 N2 1.208(4) . ?
N2 N3 1.143(4) . ?
N4 N5 1.216(4) . ?
N5 N6 1.144(4) . ?
C11 C61 1.386(4) . ?
C11 C21 1.392(4) . ?
C21 F21 1.338(3) . ?
C21 C31 1.362(5) . ?
C31 F31 1.339(4) . ?
C31 C41 1.384(4) . ?
C41 F41 1.323(4) . ?
C41 C51 1.387(5) . ?
C51 F51 1.346(3) . ?
C51 C61 1.359(5) . ?
C61 F61 1.345(4) . ?
C12 C62 1.373(4) . ?
C12 C22 1.389(4) . ?
C22 F22 1.330(4) . ?
C22 C32 1.377(4) . ?
C32 F32 1.341(4) . ?
C32 C42 1.366(5) . ?
C42 F42 1.338(3) . ?
C42 C52 1.383(5) . ?
C52 F52 1.326(4) . ?
C52 C62 1.376(4) . ?
C62 F62 1.346(4) . ?

loop_
_geom_torsion_atom_site_label_1
_geom_torsion_atom_site_label_2
_geom_torsion_atom_site_label_3
_geom_torsion_atom_site_label_4
_geom_torsion
_geom_torsion_site_symmetry_1
_geom_torsion_site_symmetry_2
_geom_torsion_site_symmetry_3
_geom_torsion_site_symmetry_4
_geom_torsion_publ_flag
C12 Te N1 N2 -147.5(3) . . . . ?
C11 Te N1 N2 111.3(2) . . . . ?
N4 Te N1 N2 161.8(3) . . . . ?
Te N1 N2 N3 -157(3) . . . . ?
C12 Te N4 N5 122.3(2) . . . . ?
C11 Te N4 N5 -136.8(2) . . . . ?
N1 Te N4 N5 172.7(2) . . . . ?
Te N4 N5 N6 -172(4) . . . . ?
C12 Te C11 C61 147.7(2) . . . . ?
N4 Te C11 C61 63.5(2) . . . . ?
N1 Te C11 C61 -130.6(2) . . . . ?
C12 Te C11 C21 -35.1(3) . . . . ?
N4 Te C11 C21 -119.2(3) . . . . ?
N1 Te C11 C21 46.6(3) . . . . ?
C61 C11 C21 F21 -178.7(3) . . . . ?
Te C11 C21 F21 4.0(4) . . . . ?
C61 C11 C21 C31 0.4(4) . . . . ?
Te C11 C21 C31 -176.9(2) . . . . ?
F21 C21 C31 F31 0.5(4) . . . . ?
C11 C21 C31 F31 -178.7(3) . . . . ?
F21 C21 C31 C41 178.9(3) . . . . ?
C11 C21 C31 C41 -0.2(5) . . . . ?
F31 C31 C41 F41 -3.0(5) . . . . ?
C21 C31 C41 F41 178.5(3) . . . . ?
F31 C31 C41 C51 178.0(3) . . . . ?
C21 C31 C41 C51 -0.5(5) . . . . ?
F41 C41 C51 F51 1.4(5) . . . . ?
C31 C41 C51 F51 -179.6(3) . . . . ?
F41 C41 C51 C61 -178.0(3) . . . . ?
C31 C41 C51 C61 1.0(5) . . . . ?
F51 C51 C61 F61 -1.8(4) . . . . ?
C41 C51 C61 F61 177.6(3) . . . . ?
F51 C51 C61 C11 179.8(3) . . . . ?
C41 C51 C61 C11 -0.8(5) . . . . ?
C21 C11 C61 F61 -178.3(3) . . . . ?
Te C11 C61 F61 -0.8(4) . . . . ?
C21 C11 C61 C51 0.1(5) . . . . ?
Te C11 C61 C51 177.6(2) . . . . ?
C11 Te C12 C62 -37.1(3) . . . . ?
N4 Te C12 C62 45.9(3) . . . . ?
N1 Te C12 C62 -120.0(3) . . . . ?
C11 Te C12 C22 146.0(2) . . . . ?
N4 Te C12 C22 -131.1(2) . . . . ?
N1 Te C12 C22 63.1(2) . . . . ?
C62 C12 C22 F22 -178.5(3) . . . . ?
Te C12 C22 F22 -1.4(4) . . . . ?
C62 C12 C22 C32 1.1(4) . . . . ?
Te C12 C22 C32 178.2(2) . . . . ?
F22 C22 C32 F32 -0.3(4) . . . . ?
C12 C22 C32 F32 -179.9(3) . . . . ?
F22 C22 C32 C42 -179.9(3) . . . . ?
C12 C22 C32 C42 0.5(5) . . . . ?
F32 C32 C42 F42 0.5(5) . . . . ?
C22 C32 C42 F42 -180.0(3) . . . . ?
F32 C32 C42 C52 179.1(3) . . . . ?
C22 C32 C42 C52 -1.3(5) . . . . ?
F42 C42 C52 F52 -0.1(5) . . . . ?
C32 C42 C52 F52 -178.8(3) . . . . ?
F42 C42 C52 C62 179.2(3) . . . . ?
C32 C42 C52 C62 0.5(5) . . . . ?
C22 C12 C62 F62 -179.8(3) . . . . ?
Te C12 C62 F62 3.3(4) . . . . ?
C22 C12 C62 C52 -1.9(4) . . . . ?
Te C12 C62 C52 -178.8(2) . . . . ?
F52 C52 C62 F62 -1.6(4) . . . . ?
C42 C52 C62 F62 179.1(3) . . . . ?
F52 C52 C62 C12 -179.6(3) . . . . ?
C42 C52 C62 C12 1.1(5) . . . . ?
